data_7708452
loop_
_publ_author_name
'Huang, Li'
'Ouyang, Congrui'
'Liu, Xing'
'Zhou, Jian'
'Zou, Hua-Hong'
'Yuan, Hua'
'Wen, Dou'

_publ_section_title
;
 A series of organic hybrid polyoxovanadate clusters incorporating
 tris(hydroxymethyl)methane derivatives
;
_journal_name_full 'Dalton Transactions'
_journal_paper_doi 10.1039/D1DT02912F
_journal_year 2021
_chemical_formula_moiety 'C35 H75 N8 O46 V14, 2(H2 O)'
_chemical_formula_sum 'C35 H79 N8 O48 V14'
_chemical_formula_weight 2093.22
_space_group_crystal_system monoclinic
_space_group_IT_number 15
_space_group_name_Hall '-C 2yc'
_space_group_name_H-M_alt 'C 1 2/c 1'
_atom_sites_solution_hydrogens mixed
_audit_creation_method SHELXL-2014/7
_audit_update_record
;
2021-08-29 deposited with the CCDC.	2021-09-27 downloaded from the CCDC.
;
_cell_angle_alpha 90
_cell_angle_beta 99.460(4)
_cell_angle_gamma 90
_cell_formula_units_Z 4
_cell_length_a 18.8462(18)
_cell_length_b 19.9961(18)
_cell_length_c 18.8270(16)
_cell_measurement_reflns_used 88077
_cell_measurement_temperature 296(2)
_cell_measurement_theta_max 27.5120
_cell_measurement_theta_min 2.1911
_cell_volume 6998.5(11)
_computing_structure_refinement 'SHELXL-2014/7 (Sheldrick, 2014)'
_diffrn_ambient_temperature 296(2)
_diffrn_measured_fraction_theta_full 0.997
_diffrn_measured_fraction_theta_max 0.993
_diffrn_measurement_device_type 'Bruker APEX-II CCD'
_diffrn_measurement_method '\w scans'
_diffrn_radiation_type MoK\a
_diffrn_radiation_wavelength 0.71073
_diffrn_reflns_av_R_equivalents 0.0672
_diffrn_reflns_av_unetI/netI 0.0342
_diffrn_reflns_Laue_measured_fraction_full 0.997
_diffrn_reflns_Laue_measured_fraction_max 0.993
_diffrn_reflns_limit_h_max 24
_diffrn_reflns_limit_h_min -24
_diffrn_reflns_limit_k_max 25
_diffrn_reflns_limit_k_min -25
_diffrn_reflns_limit_l_max 20
_diffrn_reflns_limit_l_min -24
_diffrn_reflns_number 85127
_diffrn_reflns_point_group_measured_fraction_full 0.997
_diffrn_reflns_point_group_measured_fraction_max 0.993
_diffrn_reflns_theta_full 25.242
_diffrn_reflns_theta_max 27.547
_diffrn_reflns_theta_min 2.992
_exptl_absorpt_coefficient_mu 1.884
_exptl_absorpt_correction_type multi-scan
_exptl_absorpt_process_details 'SADABS 2014/5'
_exptl_crystal_colour black
_exptl_crystal_density_diffrn 1.987
_exptl_crystal_description block
_exptl_crystal_F_000 4204
_exptl_crystal_size_max 0.202
_exptl_crystal_size_mid 0.111
_exptl_crystal_size_min 0.084
_exptl_transmission_factor_max 0.853
_exptl_transmission_factor_min 0.777
_refine_diff_density_max 1.053
_refine_diff_density_min -0.778
_refine_diff_density_rms 0.159
_refine_ls_extinction_method none
_refine_ls_goodness_of_fit_ref 1.120
_refine_ls_hydrogen_treatment mixed
_refine_ls_matrix_type full
_refine_ls_number_parameters 508
_refine_ls_number_reflns 8021
_refine_ls_number_restraints 16
_refine_ls_restrained_S_all 1.123
_refine_ls_R_factor_all 0.1097
_refine_ls_R_factor_gt 0.0727
_refine_ls_shift/su_max 0.000
_refine_ls_shift/su_mean 0.000
_refine_ls_structure_factor_coef Fsqd
_refine_ls_weighting_details 'w=1/[\s^2^(Fo^2^)+(0.0214P)^2^+158.9745P] where P=(Fo^2^+2Fc^2^)/3'
_refine_ls_weighting_scheme calc
_refine_ls_wR_factor_gt 0.1519
_refine_ls_wR_factor_ref 0.1819
_reflns_Friedel_coverage 0.000
_reflns_number_gt 5971
_reflns_number_total 8021
_reflns_threshold_expression 'I > 2\s(I)'
_cod_data_source_file d1dt02912f2.cif
_cod_data_source_block 8
_cod_original_sg_symbol_H-M 'C 2/c'
_cod_database_code 7708452
_shelx_shelxl_version_number 2014/7
_shelx_space_group_comment
;
The symmetry employed for this shelxl refinement is uniquely defined
by the following loop, which should always be used as a source of
symmetry information in preference to the above space-group names.
They are only intended as comments.
;
_shelx_estimated_absorpt_t_min 0.702
_shelx_estimated_absorpt_t_max 0.858

loop_
_space_group_symop_operation_xyz
'x, y, z'
'-x, y, -z+1/2'
'x+1/2, y+1/2, z'
'-x+1/2, y+1/2, -z+1/2'
'-x, -y, -z'
'x, -y, z-1/2'
'-x+1/2, -y+1/2, -z'
'x+1/2, -y+1/2, z-1/2'

loop_
_atom_site_label
_atom_site_type_symbol
_atom_site_fract_x
_atom_site_fract_y
_atom_site_fract_z
_atom_site_U_iso_or_equiv
_atom_site_adp_type
_atom_site_occupancy
_atom_site_site_symmetry_order
_atom_site_calc_flag
_atom_site_refinement_flags_posn
_atom_site_refinement_flags_adp
_atom_site_refinement_flags_occupancy
_atom_site_disorder_assembly
_atom_site_disorder_group
V1 V 0.36450(6) 0.46026(6) 0.37935(6) 0.0336(3) Uani 1 1 d . . . . .
V2 V 0.27789(6) 0.35496(5) 0.47505(6) 0.0291(2) Uani 1 1 d . . . . .
V3 V 0.32648(7) 0.19667(6) 0.40398(6) 0.0355(3) Uani 1 1 d . . . . .
V4 V 0.23995(6) 0.34006(6) 0.32850(6) 0.0333(3) Uani 1 1 d . . . . .
V5 V 0.41602(6) 0.31372(6) 0.39323(7) 0.0359(3) Uani 1 1 d . . . . .
V6 V 0.23637(7) 0.50674(6) 0.46719(7) 0.0389(3) Uani 1 1 d . . . . .
V7 V 0.19874(7) 0.49455(6) 0.29547(7) 0.0418(3) Uani 1 1 d . . . . .
O1 O 0.4290(3) 0.2451(2) 0.4703(3) 0.0411(12) Uani 1 1 d . . . . .
O2 O 0.3938(3) 0.2296(2) 0.3344(3) 0.0396(11) Uani 1 1 d . . . . .
O3 O 0.5378(9) 0.0661(8) 0.4799(10) 0.162(7) Uani 0.723(15) 1 d D . P A 1
H3E H 0.5660 0.0348 0.4810 0.243 Uiso 0.723(15) 1 calc R U P A 1
O3B O 0.5860(17) 0.1296(17) 0.383(3) 0.162(7) Uani 0.277(15) 1 d D U P A 2
H3F H 0.6190 0.1030 0.3826 0.243 Uiso 0.277(15) 1 calc R U P A 2
O4 O 0.2828(3) 0.4352(2) 0.5335(2) 0.0359(10) Uani 1 1 d . . . . .
O5 O 0.3909(2) 0.3900(2) 0.4578(2) 0.0313(9) Uani 1 1 d . . . . .
O6 O 0.5014(4) 0.3298(4) 0.6522(4) 0.077(2) Uani 1 1 d . . . . .
H6C H 0.4953 0.2973 0.6770 0.116 Uiso 1 1 calc R U . . .
O7 O 0.3589(3) 0.3763(2) 0.3182(2) 0.0357(11) Uani 1 1 d . . . . .
O8 O 0.2158(3) 0.4075(2) 0.2524(2) 0.0398(11) Uani 1 1 d . . . . .
O9 O 0.3693(7) 0.2721(6) 0.1323(7) 0.071(4) Uani 0.563(16) 1 d . . P B 1
H9A H 0.4089 0.2871 0.1280 0.106 Uiso 0.563(16) 1 calc R U P B 1
O9B O 0.2586(10) 0.2973(8) 0.0753(8) 0.075(6) Uani 0.437(16) 1 d . . P B 2
H9B H 0.2381 0.3289 0.0529 0.112 Uiso 0.437(16) 1 calc R U P B 2
O10 O 0.2009(3) 0.5571(2) 0.3770(3) 0.0420(12) Uani 1 1 d . . . . .
O11 O 0.3361(3) 0.5263(2) 0.4502(3) 0.0376(11) Uani 1 1 d . . . . .
O12 O 0.3036(3) 0.5133(2) 0.3019(3) 0.0388(11) Uani 1 1 d . . . . .
O13 O 0.1122(3) 0.4549(3) 0.3301(3) 0.0533(14) Uani 1 1 d . . . . .
O14 O 0.1370(3) 0.4620(3) 0.4521(4) 0.0539(15) Uani 1 1 d . . . . .
O15 O 0.2227(4) 0.5624(3) 0.5238(3) 0.0596(16) Uani 1 1 d . . . . .
O16 O 0.1617(3) 0.5371(3) 0.2277(3) 0.0588(15) Uani 1 1 d . . . . .
O17 O 0.2628(3) 0.1653(3) 0.3481(3) 0.0496(13) Uani 1 1 d . . . . .
O18 O 0.4425(3) 0.4877(3) 0.3726(3) 0.0466(13) Uani 1 1 d . . . . .
O19 O 0.4970(3) 0.3303(3) 0.3833(3) 0.0564(15) Uani 1 1 d . . . . .
O20 O 0.1643(3) 0.3044(3) 0.3304(3) 0.0431(12) Uani 1 1 d . . . . .
O21 O 0.3043(2) 0.2918(2) 0.4045(2) 0.0298(9) Uani 1 1 d . . . . .
O22 O 0.2069(3) 0.3200(2) 0.5015(2) 0.0354(10) Uani 1 1 d . . . . .
O23 O 0.2541(2) 0.4183(2) 0.3943(2) 0.0293(9) Uani 1 1 d . . . . .
N1 N 0.3988(4) 0.1166(3) 0.4163(4) 0.0571(19) Uani 1 1 d . . . . .
H1A H 0.4018 0.0979 0.4596 0.069 Uiso 1 1 calc R U . . .
H1B H 0.3865 0.0856 0.3826 0.069 Uiso 1 1 calc R U . . .
N2 N 0.3550(3) 0.3238(3) 0.5631(3) 0.0380(13) Uani 1 1 d . . . . .
H2C H 0.3339 0.3076 0.5985 0.046 Uiso 1 1 calc R U . . .
H2D H 0.3840 0.2927 0.5498 0.046 Uiso 1 1 calc R U . . .
N3 N 0.2752(3) 0.2902(3) 0.2404(3) 0.0405(14) Uani 1 1 d . . . . .
H3C H 0.3100 0.2611 0.2559 0.049 Uiso 1 1 calc R U . . .
H3D H 0.2389 0.2687 0.2136 0.049 Uiso 1 1 calc R U . . .
N4 N 0.3317(4) 0.6921(4) 0.3559(4) 0.0563(18) Uani 1 1 d D . . . .
H4A H 0.338(5) 0.721(4) 0.393(3) 0.068 Uiso 1 1 d D U . . .
H4B H 0.375(2) 0.700(5) 0.345(5) 0.068 Uiso 1 1 d D U . . .
C1 C 0.4670(5) 0.1501(4) 0.4075(6) 0.060(2) Uani 1 1 d . . . . .
C2 C 0.4851(5) 0.1987(5) 0.4688(5) 0.060(2) Uani 1 1 d . . . . .
H2A H 0.4937 0.1744 0.5139 0.072 Uiso 1 1 calc R U . . .
H2B H 0.5288 0.2226 0.4637 0.072 Uiso 1 1 calc R U . . .
C3 C 0.4509(5) 0.1836(4) 0.3344(5) 0.056(2) Uani 1 1 d . . . . .
H3A H 0.4934 0.2069 0.3244 0.067 Uiso 1 1 calc R U . . .
H3B H 0.4376 0.1502 0.2972 0.067 Uiso 1 1 calc R U . . .
C4 C 0.5280(8) 0.0967(7) 0.4094(9) 0.108(5) Uani 1 1 d D . . . .
H4C H 0.5143 0.0633 0.3724 0.130 Uiso 0.723(15) 1 calc R U P A 1
H4D H 0.5722 0.1178 0.4011 0.130 Uiso 0.723(15) 1 calc R U P A 1
H4E H 0.5434 0.0808 0.4582 0.130 Uiso 0.277(15) 1 calc R U P A 2
H4F H 0.5111 0.0589 0.3790 0.130 Uiso 0.277(15) 1 calc R U P A 2
C5 C 0.3955(4) 0.3864(4) 0.5859(4) 0.0413(16) Uani 1 1 d . . . . .
C6 C 0.3403(4) 0.4404(4) 0.5929(4) 0.0397(16) Uani 1 1 d . . . . .
H6A H 0.3219 0.4348 0.6378 0.048 Uiso 1 1 calc R U . . .
H6B H 0.3625 0.4842 0.5932 0.048 Uiso 1 1 calc R U . . .
C7 C 0.4372(4) 0.4025(4) 0.5251(4) 0.0425(17) Uani 1 1 d . . . . .
H7A H 0.4522 0.4490 0.5278 0.051 Uiso 1 1 calc R U . . .
H7B H 0.4798 0.3746 0.5290 0.051 Uiso 1 1 calc R U . . .
C8 C 0.4472(5) 0.3784(5) 0.6575(4) 0.056(2) Uani 1 1 d . . . . .
H8A H 0.4699 0.4211 0.6712 0.067 Uiso 1 1 calc R U . . .
H8B H 0.4202 0.3651 0.6948 0.067 Uiso 1 1 calc R U . . .
C9 C 0.3022(5) 0.3456(4) 0.1989(4) 0.0463(18) Uani 1 1 d . . . . .
C10 C 0.3692(4) 0.3741(4) 0.2447(4) 0.0447(18) Uani 1 1 d . . . . .
H10A H 0.4104 0.3464 0.2403 0.054 Uiso 1 1 calc R U . . .
H10B H 0.3783 0.4188 0.2283 0.054 Uiso 1 1 calc R U . . .
C11 C 0.2420(5) 0.3972(4) 0.1865(4) 0.050(2) Uani 1 1 d . . . . .
H11A H 0.2599 0.4390 0.1702 0.061 Uiso 1 1 calc R U . . .
H11B H 0.2034 0.3814 0.1498 0.061 Uiso 1 1 calc R U . . .
C12 C 0.3211(6) 0.3221(5) 0.1263(5) 0.061(2) Uani 1 1 d . . . . .
H12A H 0.2773 0.3074 0.0957 0.073 Uiso 0.563(16) 1 calc R U P B 1
H12B H 0.3399 0.3597 0.1028 0.073 Uiso 0.563(16) 1 calc R U P B 1
H12C H 0.3427 0.3590 0.1042 0.073 Uiso 0.437(16) 1 calc R U P B 2
H12D H 0.3566 0.2867 0.1352 0.073 Uiso 0.437(16) 1 calc R U P B 2
C13 C 0.3101(4) 0.6216(4) 0.3663(4) 0.0427(17) Uani 1 1 d . . . . .
C14 C 0.2294(4) 0.6229(3) 0.3694(4) 0.0459(18) Uani 1 1 d . . . . .
H14A H 0.2211 0.6503 0.4097 0.055 Uiso 1 1 calc R U . . .
H14B H 0.2041 0.6432 0.3257 0.055 Uiso 1 1 calc R U . . .
C15 C 0.3523(4) 0.5944(3) 0.4353(4) 0.0427(17) Uani 1 1 d . . . . .
H15A H 0.4032 0.5978 0.4328 0.051 Uiso 1 1 calc R U . . .
H15B H 0.3430 0.6221 0.4750 0.051 Uiso 1 1 calc R U . . .
C16 C 0.3234(4) 0.5827(3) 0.3004(4) 0.0406(16) Uani 1 1 d . . . . .
H16A H 0.2964 0.6033 0.2577 0.049 Uiso 1 1 calc R U . . .
H16B H 0.3741 0.5857 0.2968 0.049 Uiso 1 1 calc R U . . .
C17 C 0.0988(5) 0.4468(4) 0.3936(7) 0.063(3) Uani 1 1 d D . . . .
H17A H 0.0549 0.4269 0.3969 0.075 Uiso 1 1 calc R U . C 1
O2W O -0.049(2) 0.379(2) 0.305(2) 0.30(2) Uani 0.5 1 d . U P D 1
H2E H -0.0207 0.4026 0.2878 0.449 Uiso 0.5 1 d R U P D 1
H2F H -0.0375 0.3393 0.3108 0.449 Uiso 0.5 1 d R U P D 1
C18 C 0.0200(13) 0.4181(19) 0.3824(18) 0.145(14) Uani 0.5 1 d D . P E 2
H18A H -0.0029 0.4311 0.4222 0.218 Uiso 0.5 1 calc R U P E 2
H18B H 0.0216 0.3702 0.3796 0.218 Uiso 0.5 1 calc R U P E 2
H18C H -0.0067 0.4357 0.3385 0.218 Uiso 0.5 1 calc R U P E 2
O1W O 0.4763(9) 0.2254(10) 0.7360(16) 0.132(8) Uani 0.5 1 d . . P . .
H1C H 0.4499 0.2110 0.7630 0.199 Uiso 0.5 1 d R U P . .
H1D H 0.4733 0.2066 0.6969 0.199 Uiso 0.5 1 d R U P . .

loop_
_atom_site_aniso_label
_atom_site_aniso_U_11
_atom_site_aniso_U_22
_atom_site_aniso_U_33
_atom_site_aniso_U_23
_atom_site_aniso_U_13
_atom_site_aniso_U_12
V1 0.0394(6) 0.0297(6) 0.0349(6) 0.0040(5) 0.0154(5) -0.0004(5)
V2 0.0353(6) 0.0251(5) 0.0310(5) 0.0023(4) 0.0174(4) 0.0036(4)
V3 0.0453(7) 0.0276(5) 0.0396(6) 0.0009(5) 0.0252(5) 0.0036(5)
V4 0.0404(6) 0.0293(6) 0.0331(6) 0.0014(4) 0.0147(5) 0.0010(5)
V5 0.0360(6) 0.0347(6) 0.0420(6) 0.0044(5) 0.0209(5) 0.0038(5)
V6 0.0488(7) 0.0299(6) 0.0431(7) 0.0039(5) 0.0229(6) 0.0070(5)
V7 0.0458(7) 0.0352(6) 0.0464(7) 0.0041(5) 0.0135(6) 0.0030(5)
O1 0.038(3) 0.041(3) 0.048(3) 0.013(2) 0.018(2) 0.014(2)
O2 0.048(3) 0.033(2) 0.045(3) -0.001(2) 0.030(2) 0.006(2)
O3 0.157(11) 0.147(11) 0.194(13) 0.036(10) 0.067(10) 0.108(9)
O3B 0.157(11) 0.147(11) 0.194(13) 0.036(10) 0.067(10) 0.108(9)
O4 0.047(3) 0.031(2) 0.032(2) -0.0012(19) 0.012(2) 0.002(2)
O5 0.032(2) 0.030(2) 0.032(2) 0.0022(18) 0.0056(18) 0.0015(18)
O6 0.061(4) 0.106(6) 0.064(4) 0.021(4) 0.008(3) 0.015(4)
O7 0.051(3) 0.031(2) 0.031(2) 0.0036(18) 0.022(2) 0.003(2)
O8 0.049(3) 0.039(3) 0.033(2) 0.006(2) 0.013(2) 0.004(2)
O9 0.078(9) 0.060(7) 0.087(9) -0.010(6) 0.051(7) 0.001(6)
O9B 0.120(15) 0.059(10) 0.051(9) -0.002(7) 0.034(9) -0.005(9)
O10 0.054(3) 0.030(2) 0.047(3) 0.006(2) 0.021(2) 0.011(2)
O11 0.050(3) 0.028(2) 0.037(2) 0.0019(19) 0.013(2) 0.002(2)
O12 0.049(3) 0.031(2) 0.040(3) 0.005(2) 0.016(2) 0.002(2)
O13 0.050(3) 0.042(3) 0.072(4) 0.004(3) 0.023(3) 0.001(3)
O14 0.062(4) 0.041(3) 0.067(4) 0.007(3) 0.036(3) 0.009(3)
O15 0.092(5) 0.040(3) 0.054(3) -0.003(3) 0.032(3) 0.016(3)
O16 0.066(4) 0.051(3) 0.060(4) 0.013(3) 0.010(3) 0.009(3)
O17 0.071(4) 0.041(3) 0.043(3) -0.006(2) 0.027(3) 0.001(3)
O18 0.049(3) 0.041(3) 0.053(3) 0.007(2) 0.017(3) -0.008(2)
O19 0.039(3) 0.059(4) 0.076(4) 0.008(3) 0.027(3) 0.004(3)
O20 0.041(3) 0.044(3) 0.045(3) 0.000(2) 0.010(2) -0.006(2)
O21 0.035(2) 0.027(2) 0.031(2) 0.0016(17) 0.0153(19) 0.0040(18)
O22 0.045(3) 0.028(2) 0.039(2) 0.0044(19) 0.025(2) 0.006(2)
O23 0.038(2) 0.025(2) 0.027(2) 0.0059(17) 0.0116(18) 0.0067(18)
N1 0.076(5) 0.037(3) 0.068(5) 0.010(3) 0.041(4) 0.020(3)
N2 0.043(3) 0.038(3) 0.038(3) 0.010(2) 0.020(3) 0.007(3)
N3 0.048(4) 0.041(3) 0.035(3) -0.004(3) 0.015(3) -0.006(3)
N4 0.066(5) 0.036(4) 0.069(5) 0.007(3) 0.019(4) -0.009(3)
C1 0.051(5) 0.051(5) 0.084(6) 0.013(5) 0.035(5) 0.019(4)
C2 0.047(5) 0.062(6) 0.073(6) 0.021(5) 0.013(4) 0.026(4)
C3 0.055(5) 0.051(5) 0.072(6) -0.001(4) 0.042(4) 0.008(4)
C4 0.104(10) 0.085(8) 0.155(13) 0.042(9) 0.077(9) 0.058(8)
C5 0.049(4) 0.042(4) 0.035(4) 0.003(3) 0.014(3) -0.003(3)
C6 0.048(4) 0.041(4) 0.030(3) -0.003(3) 0.007(3) -0.001(3)
C7 0.039(4) 0.049(4) 0.040(4) 0.005(3) 0.007(3) -0.006(3)
C8 0.061(5) 0.069(6) 0.038(4) 0.007(4) 0.008(4) 0.005(5)
C9 0.066(5) 0.042(4) 0.037(4) 0.002(3) 0.025(4) -0.001(4)
C10 0.065(5) 0.042(4) 0.035(4) 0.002(3) 0.032(4) -0.005(4)
C11 0.070(6) 0.052(5) 0.032(4) 0.001(3) 0.017(4) 0.002(4)
C12 0.077(6) 0.069(6) 0.043(4) -0.004(4) 0.031(4) 0.002(5)
C13 0.047(4) 0.033(4) 0.049(4) 0.003(3) 0.012(3) -0.014(3)
C14 0.059(5) 0.027(3) 0.054(5) 0.008(3) 0.015(4) 0.005(3)
C15 0.052(4) 0.032(4) 0.046(4) -0.001(3) 0.014(3) -0.002(3)
C16 0.053(4) 0.033(3) 0.038(4) 0.010(3) 0.015(3) 0.001(3)
C17 0.056(5) 0.037(4) 0.106(8) 0.003(5) 0.046(6) 0.001(4)
O2W 0.29(3) 0.31(3) 0.28(3) -0.005(19) 0.019(18) 0.027(19)
C18 0.13(3) 0.18(4) 0.13(3) 0.00(3) 0.05(2) -0.06(3)
O1W 0.091(18) 0.118(14) 0.18(3) 0.021(16) 0.010(18) -0.039(11)

loop_
_atom_type_symbol
_atom_type_description
_atom_type_scat_dispersion_real
_atom_type_scat_dispersion_imag
_atom_type_scat_source
C C 0.0033 0.0016 'International Tables Vol C Tables 4.2.6.8 and 6.1.1.4'
H H 0.0000 0.0000 'International Tables Vol C Tables 4.2.6.8 and 6.1.1.4'
N N 0.0061 0.0033 'International Tables Vol C Tables 4.2.6.8 and 6.1.1.4'
O O 0.0106 0.0060 'International Tables Vol C Tables 4.2.6.8 and 6.1.1.4'
V V 0.3005 0.5294 'International Tables Vol C Tables 4.2.6.8 and 6.1.1.4'

loop_
_geom_angle_atom_site_label_1
_geom_angle_atom_site_label_2
_geom_angle_atom_site_label_3
_geom_angle
_geom_angle_site_symmetry_1
_geom_angle_site_symmetry_3
_geom_angle_publ_flag
O18 V1 O12 100.6(2) . . ?
O18 V1 O11 100.2(2) . . ?
O12 V1 O11 87.3(2) . . ?
O18 V1 O7 101.6(2) . . ?
O12 V1 O7 93.1(2) . . ?
O11 V1 O7 157.7(2) . . ?
O18 V1 O5 100.2(2) . . ?
O12 V1 O5 159.0(2) . . ?
O11 V1 O5 91.83(18) . . ?
O7 V1 O5 79.90(18) . . ?
O18 V1 O23 177.3(2) . . ?
O12 V1 O23 82.02(18) . . ?
O11 V1 O23 79.30(18) . . ?
O7 V1 O23 78.70(17) . . ?
O5 V1 O23 77.21(16) . . ?
O18 V1 V5 93.0(2) . . ?
O12 V1 V5 134.34(15) . . ?
O11 V1 V5 132.99(14) . . ?
O7 V1 V5 41.26(14) . . ?
O5 V1 V5 41.25(13) . . ?
O23 V1 V5 85.51(11) . . ?
O22 V2 O4 98.3(2) . . ?
O22 V2 O21 103.8(2) . . ?
O4 V2 O21 157.9(2) . . ?
O22 V2 O23 114.2(2) . . ?
O4 V2 O23 83.68(19) . . ?
O21 V2 O23 86.71(18) . . ?
O22 V2 N2 97.2(2) . . ?
O4 V2 N2 80.6(2) . . ?
O21 V2 N2 97.1(2) . . ?
O23 V2 N2 146.6(2) . . ?
O22 V2 O5 167.6(2) . . ?
O4 V2 O5 82.55(18) . . ?
O21 V2 O5 75.97(17) . . ?
O23 V2 O5 78.20(17) . . ?
N2 V2 O5 70.68(19) . . ?
O22 V2 V4 99.55(18) . . ?
O4 V2 V4 129.73(14) . . ?
O21 V2 V4 45.75(13) . . ?
O23 V2 V4 46.18(13) . . ?
N2 V2 V4 141.98(16) . . ?
O5 V2 V4 89.15(11) . . ?
O17 V3 O21 104.4(2) . . ?
O17 V3 O22 102.0(2) . 7_556 ?
O21 V3 O22 93.31(18) . 7_556 ?
O17 V3 O2 100.4(2) . . ?
O21 V3 O2 81.26(18) . . ?
O22 V3 O2 157.5(2) 7_556 . ?
O17 V3 N1 100.3(3) . . ?
O21 V3 N1 152.1(3) . . ?
O22 V3 N1 93.9(2) 7_556 . ?
O2 V3 N1 81.8(2) . . ?
O17 V3 O1 170.9(2) . . ?
O21 V3 O1 75.60(18) . . ?
O22 V3 O1 86.97(19) 7_556 . ?
O2 V3 O1 70.56(19) . . ?
N1 V3 O1 77.9(3) . . ?
O17 V3 V5 130.9(2) . . ?
O21 V3 V5 48.93(13) . . ?
O22 V3 V5 117.63(15) 7_556 . ?
O2 V3 V5 43.92(14) . . ?
N1 V3 V5 104.4(2) . . ?
O1 V3 V5 42.66(12) . . ?
O20 V4 O8 102.8(2) . . ?
O20 V4 O21 102.1(2) . . ?
O8 V4 O21 155.1(2) . . ?
O20 V4 O23 111.5(2) . . ?
O8 V4 O23 84.58(19) . . ?
O21 V4 O23 85.97(18) . . ?
O20 V4 N3 101.6(3) . . ?
O8 V4 N3 79.5(2) . . ?
O21 V4 N3 95.9(2) . . ?
O23 V4 N3 145.7(2) . . ?
O20 V4 O7 170.6(2) . . ?
O8 V4 O7 80.84(19) . . ?
O21 V4 O7 74.63(17) . . ?
O23 V4 O7 77.33(17) . . ?
N3 V4 O7 70.3(2) . . ?
O20 V4 V2 96.43(19) . . ?
O8 V4 V2 130.39(15) . . ?
O21 V4 V2 45.31(12) . . ?
O23 V4 V2 45.81(12) . . ?
N3 V4 V2 140.18(19) . . ?
O7 V4 V2 87.49(12) . . ?
O19 V5 O1 102.9(3) . . ?
O19 V5 O2 102.9(3) . . ?
O1 V5 O2 79.3(2) . . ?
O19 V5 O5 103.4(3) . . ?
O1 V5 O5 95.39(19) . . ?
O2 V5 O5 153.66(19) . . ?
O19 V5 O7 101.3(3) . . ?
O1 V5 O7 155.8(2) . . ?
O2 V5 O7 95.3(2) . . ?
O5 V5 O7 78.97(18) . . ?
O19 V5 O21 178.8(3) . . ?
O1 V5 O21 78.18(18) . . ?
O2 V5 O21 76.77(17) . . ?
O5 V5 O21 76.89(17) . . ?
O7 V5 O21 77.66(17) . . ?
O19 V5 V3 138.4(2) . . ?
O1 V5 V3 52.82(16) . . ?
O2 V5 V3 45.45(13) . . ?
O5 V5 V3 111.31(13) . . ?
O7 V5 V3 107.07(14) . . ?
O21 V5 V3 41.96(11) . . ?
O19 V5 V1 94.9(2) . . ?
O1 V5 V1 135.95(15) . . ?
O2 V5 V1 135.31(16) . . ?
O5 V5 V1 40.93(12) . . ?
O7 V5 V1 40.62(13) . . ?
O21 V5 V1 84.53(12) . . ?
V3 V5 V1 126.27(5) . . ?
O15 V6 O10 98.6(3) . . ?
O15 V6 O11 103.3(3) . . ?
O10 V6 O11 87.6(2) . . ?
O15 V6 O4 100.6(3) . . ?
O10 V6 O4 160.60(19) . . ?
O11 V6 O4 85.0(2) . . ?
O15 V6 O14 98.8(3) . . ?
O10 V6 O14 86.1(2) . . ?
O11 V6 O14 157.7(2) . . ?
O4 V6 O14 94.0(2) . . ?
O15 V6 O23 174.0(2) . . ?
O10 V6 O23 86.64(18) . . ?
O11 V6 O23 79.76(18) . . ?
O4 V6 O23 74.41(17) . . ?
O14 V6 O23 78.5(2) . . ?
O16 V7 O8 102.8(3) . . ?
O16 V7 O10 103.5(3) . . ?
O8 V7 O10 153.7(2) . . ?
O16 V7 O12 104.3(3) . . ?
O8 V7 O12 88.0(2) . . ?
O10 V7 O12 86.6(2) . . ?
O16 V7 O13 101.4(3) . . ?
O8 V7 O13 88.9(2) . . ?
O10 V7 O13 84.9(2) . . ?
O12 V7 O13 154.2(2) . . ?
C2 O1 V5 116.3(5) . . ?
C2 O1 V3 105.9(5) . . ?
V5 O1 V3 84.52(19) . . ?
C3 O2 V5 116.9(5) . . ?
C3 O2 V3 109.8(4) . . ?
V5 O2 V3 90.63(18) . . ?
C4 O3 H3E 109.5 . . ?
C4 O3B H3F 109.5 . . ?
C6 O4 V2 117.7(4) . . ?
C6 O4 V6 129.4(4) . . ?
V2 O4 V6 105.2(2) . . ?
C7 O5 V1 124.0(4) . . ?
C7 O5 V5 119.0(4) . . ?
V1 O5 V5 97.82(19) . . ?
C7 O5 V2 111.6(4) . . ?
V1 O5 V2 100.92(18) . . ?
V5 O5 V2 99.52(18) . . ?
C8 O6 H6C 109.5 . . ?
C10 O7 V1 124.9(4) . . ?
C10 O7 V5 120.5(4) . . ?
V1 O7 V5 98.1(2) . . ?
C10 O7 V4 110.3(4) . . ?
V1 O7 V4 99.59(18) . . ?
V5 O7 V4 98.70(17) . . ?
C11 O8 V4 117.7(4) . . ?
C11 O8 V7 126.2(5) . . ?
V4 O8 V7 109.9(2) . . ?
C12 O9 H9A 109.5 . . ?
C12 O9B H9B 109.5 . . ?
C14 O10 V7 117.6(4) . . ?
C14 O10 V6 118.0(5) . . ?
V7 O10 V6 107.6(2) . . ?
C15 O11 V6 117.0(4) . . ?
C15 O11 V1 113.9(4) . . ?
V6 O11 V1 109.7(2) . . ?
C16 O12 V7 116.0(4) . . ?
C16 O12 V1 113.9(4) . . ?
V7 O12 V1 112.8(2) . . ?
C17 O13 V7 130.5(6) . . ?
C17 O14 V6 127.4(5) . . ?
V3 O21 V2 135.5(2) . . ?
V3 O21 V4 125.6(2) . . ?
V2 O21 V4 88.95(17) . . ?
V3 O21 V5 89.11(17) . . ?
V2 O21 V5 107.0(2) . . ?
V4 O21 V5 108.47(19) . . ?
V2 O22 V3 136.2(3) . 7_556 ?
V2 O23 V4 88.01(17) . . ?
V2 O23 V6 94.04(17) . . ?
V4 O23 V6 164.1(2) . . ?
V2 O23 V1 103.42(19) . . ?
V4 O23 V1 104.01(18) . . ?
V6 O23 V1 90.87(16) . . ?
C1 N1 V3 101.7(5) . . ?
C1 N1 H1A 111.4 . . ?
V3 N1 H1A 111.4 . . ?
C1 N1 H1B 111.4 . . ?
V3 N1 H1B 111.4 . . ?
H1A N1 H1B 109.3 . . ?
C5 N2 V2 103.4(4) . . ?
C5 N2 H2C 111.1 . . ?
V2 N2 H2C 111.1 . . ?
C5 N2 H2D 111.1 . . ?
V2 N2 H2D 111.1 . . ?
H2C N2 H2D 109.0 . . ?
C9 N3 V4 103.7(4) . . ?
C9 N3 H3C 111.0 . . ?
V4 N3 H3C 111.0 . . ?
C9 N3 H3D 111.0 . . ?
V4 N3 H3D 111.0 . . ?
H3C N3 H3D 109.0 . . ?
C13 N4 H4A 121(6) . . ?
C13 N4 H4B 118(6) . . ?
H4A N4 H4B 93(8) . . ?
N1 C1 C2 107.4(7) . . ?
N1 C1 C3 104.7(8) . . ?
C2 C1 C3 113.4(7) . . ?
N1 C1 C4 109.6(8) . . ?
C2 C1 C4 110.6(10) . . ?
C3 C1 C4 111.0(8) . . ?
O1 C2 C1 111.4(7) . . ?
O1 C2 H2A 109.4 . . ?
C1 C2 H2A 109.4 . . ?
O1 C2 H2B 109.4 . . ?
C1 C2 H2B 109.4 . . ?
H2A C2 H2B 108.0 . . ?
O2 C3 C1 109.0(6) . . ?
O2 C3 H3A 109.9 . . ?
C1 C3 H3A 109.9 . . ?
O2 C3 H3B 109.9 . . ?
C1 C3 H3B 109.9 . . ?
H3A C3 H3B 108.3 . . ?
O3B C4 C1 106.2(16) . . ?
O3 C4 C1 107.0(10) . . ?
O3 C4 H4C 110.3 . . ?
C1 C4 H4C 110.3 . . ?
O3 C4 H4D 110.3 . . ?
C1 C4 H4D 110.3 . . ?
H4C C4 H4D 108.6 . . ?
O3B C4 H4E 110.5 . . ?
C1 C4 H4E 110.5 . . ?
O3B C4 H4F 110.5 . . ?
C1 C4 H4F 110.5 . . ?
H4E C4 H4F 108.7 . . ?
N2 C5 C6 107.2(6) . . ?
N2 C5 C7 105.2(6) . . ?
C6 C5 C7 111.1(6) . . ?
N2 C5 C8 112.7(6) . . ?
C6 C5 C8 110.1(6) . . ?
C7 C5 C8 110.5(6) . . ?
O4 C6 C5 108.8(6) . . ?
O4 C6 H6A 109.9 . . ?
C5 C6 H6A 109.9 . . ?
O4 C6 H6B 109.9 . . ?
C5 C6 H6B 109.9 . . ?
H6A C6 H6B 108.3 . . ?
O5 C7 C5 108.2(6) . . ?
O5 C7 H7A 110.1 . . ?
C5 C7 H7A 110.1 . . ?
O5 C7 H7B 110.1 . . ?
C5 C7 H7B 110.1 . . ?
H7A C7 H7B 108.4 . . ?
O6 C8 C5 111.7(7) . . ?
O6 C8 H8A 109.3 . . ?
C5 C8 H8A 109.3 . . ?
O6 C8 H8B 109.3 . . ?
C5 C8 H8B 109.3 . . ?
H8A C8 H8B 107.9 . . ?
N3 C9 C10 107.8(6) . . ?
N3 C9 C11 105.8(6) . . ?
C10 C9 C11 111.3(7) . . ?
N3 C9 C12 112.6(7) . . ?
C10 C9 C12 109.1(7) . . ?
C11 C9 C12 110.2(7) . . ?
O7 C10 C9 109.2(6) . . ?
O7 C10 H10A 109.8 . . ?
C9 C10 H10A 109.8 . . ?
O7 C10 H10B 109.8 . . ?
C9 C10 H10B 109.8 . . ?
H10A C10 H10B 108.3 . . ?
O8 C11 C9 108.7(6) . . ?
O8 C11 H11A 109.9 . . ?
C9 C11 H11A 109.9 . . ?
O8 C11 H11B 109.9 . . ?
C9 C11 H11B 109.9 . . ?
H11A C11 H11B 108.3 . . ?
O9 C12 C9 113.9(9) . . ?
O9B C12 C9 113.9(9) . . ?
O9 C12 H12A 108.8 . . ?
C9 C12 H12A 108.8 . . ?
O9 C12 H12B 108.8 . . ?
C9 C12 H12B 108.8 . . ?
H12A C12 H12B 107.7 . . ?
O9B C12 H12C 108.8 . . ?
C9 C12 H12C 108.8 . . ?
O9B C12 H12D 108.8 . . ?
C9 C12 H12D 108.8 . . ?
H12C C12 H12D 107.7 . . ?
N4 C13 C15 109.8(6) . . ?
N4 C13 C16 106.9(6) . . ?
C15 C13 C16 112.5(6) . . ?
N4 C13 C14 106.5(6) . . ?
C15 C13 C14 111.1(6) . . ?
C16 C13 C14 109.8(6) . . ?
O10 C14 C13 112.3(6) . . ?
O10 C14 H14A 109.2 . . ?
C13 C14 H14A 109.2 . . ?
O10 C14 H14B 109.2 . . ?
C13 C14 H14B 109.2 . . ?
H14A C14 H14B 107.9 . . ?
O11 C15 C13 114.4(6) . . ?
O11 C15 H15A 108.7 . . ?
C13 C15 H15A 108.7 . . ?
O11 C15 H15B 108.7 . . ?
C13 C15 H15B 108.7 . . ?
H15A C15 H15B 107.6 . . ?
O12 C16 C13 113.6(5) . . ?
O12 C16 H16A 108.9 . . ?
C13 C16 H16A 108.9 . . ?
O12 C16 H16B 108.9 . . ?
C13 C16 H16B 108.9 . . ?
H16A C16 H16B 107.7 . . ?
O14 C17 O13 128.6(8) . . ?
O14 C17 C18 126.9(15) . . ?
O13 C17 C18 104.4(15) . . ?
O14 C17 H17A 115.7 . . ?
O13 C17 H17A 115.7 . . ?
H2E O2W H2F 115.9 . . ?
C17 C18 H18A 109.5 . . ?
C17 C18 H18B 109.5 . . ?
H18A C18 H18B 109.5 . . ?
C17 C18 H18C 109.5 . . ?
H18A C18 H18C 109.5 . . ?
H18B C18 H18C 109.5 . . ?
O1W O1W H1C 105.3 2_656 . ?
O1W O1W H1D 114.4 2_656 . ?
H1C O1W H1D 115.9 . . ?

loop_
_geom_bond_atom_site_label_1
_geom_bond_atom_site_label_2
_geom_bond_distance
_geom_bond_site_symmetry_2
_geom_bond_publ_flag
V1 O18 1.594(5) . ?
V1 O12 2.005(5) . ?
V1 O11 2.011(5) . ?
V1 O7 2.028(5) . ?
V1 O5 2.040(4) . ?
V1 O23 2.304(4) . ?
V1 V5 3.0845(16) . ?
V2 O22 1.657(4) . ?
V2 O4 1.940(5) . ?
V2 O21 1.955(4) . ?
V2 O23 1.973(4) . ?
V2 N2 2.111(6) . ?
V2 O5 2.315(4) . ?
V2 V4 2.7503(16) . ?
V3 O17 1.588(6) . ?
V3 O21 1.947(4) . ?
V3 O22 2.011(4) 7_556 ?
V3 O2 2.075(4) . ?
V3 N1 2.091(6) . ?
V3 O1 2.331(6) . ?
V3 V5 2.9119(17) . ?
V4 O20 1.599(5) . ?
V4 O8 1.966(5) . ?
V4 O21 1.970(5) . ?
V4 O23 1.986(4) . ?
V4 N3 2.132(6) . ?
V4 O7 2.394(5) . ?
V5 O19 1.602(5) . ?
V5 O1 1.982(5) . ?
V5 O2 2.020(5) . ?
V5 O5 2.053(5) . ?
V5 O7 2.055(5) . ?
V5 O21 2.196(4) . ?
V6 O15 1.591(5) . ?
V6 O10 1.994(5) . ?
V6 O11 1.997(5) . ?
V6 O4 2.003(5) . ?
V6 O14 2.053(7) . ?
V6 O23 2.297(4) . ?
V7 O16 1.595(6) . ?
V7 O8 1.970(5) . ?
V7 O10 1.975(5) . ?
V7 O12 1.996(5) . ?
V7 O13 2.017(6) . ?
O1 C2 1.410(9) . ?
O2 C3 1.415(9) . ?
O3 C4 1.445(18) . ?
O3 H3E 0.8200 . ?
O3B C4 1.43(2) . ?
O3B H3F 0.8200 . ?
O4 C6 1.427(8) . ?
O5 C7 1.438(8) . ?
O6 C8 1.424(11) . ?
O6 H6C 0.8200 . ?
O7 C10 1.429(7) . ?
O8 C11 1.423(8) . ?
O9 C12 1.344(14) . ?
O9 H9A 0.8200 . ?
O9B C12 1.477(19) . ?
O9B H9B 0.8200 . ?
O10 C14 1.436(8) . ?
O11 C15 1.433(8) . ?
O12 C16 1.437(8) . ?
O13 C17 1.271(11) . ?
O14 C17 1.251(12) . ?
O22 V3 2.011(4) 7_556 ?
N1 C1 1.482(11) . ?
N1 H1A 0.8900 . ?
N1 H1B 0.8900 . ?
N2 C5 1.492(9) . ?
N2 H2C 0.8900 . ?
N2 H2D 0.8900 . ?
N3 C9 1.494(9) . ?
N3 H3C 0.8900 . ?
N3 H3D 0.8900 . ?
N4 C13 1.490(9) . ?
N4 H4A 0.894(10) . ?
N4 H4B 0.891(10) . ?
C1 C2 1.504(14) . ?
C1 C3 1.516(13) . ?
C1 C4 1.565(12) . ?
C2 H2A 0.9700 . ?
C2 H2B 0.9700 . ?
C3 H3A 0.9700 . ?
C3 H3B 0.9700 . ?
C4 H4C 0.9700 . ?
C4 H4D 0.9700 . ?
C4 H4E 0.9700 . ?
C4 H4F 0.9700 . ?
C5 C6 1.521(10) . ?
C5 C7 1.527(9) . ?
C5 C8 1.535(11) . ?
C6 H6A 0.9700 . ?
C6 H6B 0.9700 . ?
C7 H7A 0.9700 . ?
C7 H7B 0.9700 . ?
C8 H8A 0.9700 . ?
C8 H8B 0.9700 . ?
C9 C10 1.518(12) . ?
C9 C11 1.523(11) . ?
C9 C12 1.542(10) . ?
C10 H10A 0.9700 . ?
C10 H10B 0.9700 . ?
C11 H11A 0.9700 . ?
C11 H11B 0.9700 . ?
C12 H12A 0.9700 . ?
C12 H12B 0.9700 . ?
C12 H12C 0.9700 . ?
C12 H12D 0.9700 . ?
C13 C15 1.509(11) . ?
C13 C16 1.520(10) . ?
C13 C14 1.531(11) . ?
C14 H14A 0.9700 . ?
C14 H14B 0.9700 . ?
C15 H15A 0.9700 . ?
C15 H15B 0.9700 . ?
C16 H16A 0.9700 . ?
C16 H16B 0.9700 . ?
C17 C18 1.573(17) . ?
C17 H17A 0.9300 . ?
O2W H2E 0.8200 . ?
O2W H2F 0.8200 . ?
C18 H18A 0.9600 . ?
C18 H18B 0.9600 . ?
C18 H18C 0.9600 . ?
O1W O1W 0.96(3) 2_656 ?
O1W H1C 0.8200 . ?
O1W H1D 0.8200 . ?
